data_1530245
loop_
_publ_author_name
'Lasocha, W.'
'Eick, H.A.'

_publ_section_title
;
 The Structure of Ca0.3 Sr0.7 Cl2 and Ca0.46 Sr0.54 Cl2 by the X-Ray
 Rietveld Refinement Procedure
;
_journal_name_full 'Journal of Solid State Chemistry'
_journal_page_first 175
_journal_page_last 182
_journal_volume 75
_journal_year 1988
_chemical_formula_sum 'Ca0.3 Cl2 Sr0.7'
_chemical_name_systematic 'Ca.3 Sr.7 Cl2'
_space_group_IT_number 85
_symmetry_space_group_name_Hall 'P 4ab -1ab'
_symmetry_space_group_name_H-M 'P 4/n :1'
_cell_angle_alpha 90
_cell_angle_beta 90
_cell_angle_gamma 90
_cell_formula_units_Z 10
_cell_length_a 10.898
_cell_length_b 10.898
_cell_length_c 6.744
_cell_volume 800.961
_citation_journal_id_ASTM JSSCBI
_cod_data_source_file Lasocha_JSSCBI_1988_1631.cif
_cod_data_source_block Ca0.3Cl2Sr0.7
_cod_original_cell_volume 800.9606
_cod_original_sg_symbol_Hall '-P 4a (x-1/4,y+1/4,z)'
_cod_database_code 1530245

loop_
_symmetry_equiv_pos_as_xyz
x,y,z
-y+1/2,x+1/2,z
-x,-y,z
y+1/2,-x+1/2,z
-x+1/2,-y+1/2,-z
y,-x,-z
x+1/2,y+1/2,-z
-y,x,-z

loop_
_atom_site_label
_atom_site_type_symbol
_atom_site_fract_x
_atom_site_fract_y
_atom_site_fract_z
_atom_site_occupancy
_atom_site_U_iso_or_equiv
Cl1 Cl-1 -0.096 0.714 0.63 1 0.0
Cl4 Cl-1 0 0 0.5 1 0.0
Sr2 Sr+2 0 0.5 0.841 0.7 0.0
Cl3 Cl-1 0 0 0 1 0.0
Cl2 Cl-1 0.099 0.707 0.098 1 0.0
Ca2 Ca+2 0 0.5 0.841 0.3 0.0
Sr1 Sr+2 -0.142 0.831 0.252 0.7 0.0
Ca1 Ca+2 -0.142 0.831 0.252 0.3 0.0
